data_8104881
loop_
_publ_author_name
'Zheng, Yue'
'Lizhen, Chen'
'Hui, Chao'
'Chenglong, Wei'
'Zhihua, Li'
'Duanlin, Cao'

_publ_section_title
;
 The crystal structure of dipentaerthritol hexanitrate, C10H16N6O19
;
_journal_issue 1
_journal_name_full 'Zeitschrift f\"ur Kristallographie - New Crystal Structures'
_journal_page_first 55
_journal_page_last 56
_journal_paper_doi 10.1515/ncrs-2020-0443
_journal_volume 236
_journal_year 2021
_chemical_formula_moiety 'C10 H16 N6 O19'
_chemical_formula_sum 'C10 H16 N6 O19'
_chemical_formula_weight 524.29
_chemical_name_systematic
;
dipentaerthritol hexanitrate  
;
_space_group_crystal_system monoclinic
_space_group_IT_number 15
_space_group_name_Hall '-C 2yc'
_space_group_name_H-M_alt 'C 1 2/c 1'
_atom_sites_solution_hydrogens geom
_atom_sites_solution_primary dual
_cell_angle_alpha 90
_cell_angle_beta 128.124(7)
_cell_angle_gamma 90
_cell_formula_units_Z 8
_cell_length_a 29.980(7)
_cell_length_b 8.4695(17)
_cell_length_c 20.719(4)
_cell_measurement_reflns_used 4137
_cell_measurement_temperature 170(2)
_cell_measurement_theta_max 25.939
_cell_measurement_theta_min 3.068
_cell_volume 4138.6(16)
_computing_cell_refinement 'SAINT V8.38A (?, 2016)'
_computing_data_reduction 'SAINT V8.38A (?, 2016)'
_computing_molecular_graphics 'Olex2 (Dolomanov et al., 2009)'
_computing_publication_material 'Olex2 (Dolomanov et al., 2009)'
_computing_structure_refinement 'ShelXL (Sheldrick, 2015)'
_computing_structure_solution 'ShelXT (Sheldrick, 2015)'
_diffrn_ambient_temperature 170.0
_diffrn_measured_fraction_theta_full 0.989
_diffrn_measured_fraction_theta_max 0.981
_diffrn_measurement_device_type 'bruker d8 venture'
_diffrn_measurement_method '\f and \w scans'
_diffrn_radiation_monochromator graphite
_diffrn_radiation_probe x-ray
_diffrn_radiation_type MoK\a
_diffrn_radiation_wavelength 0.71073
_diffrn_reflns_av_R_equivalents 0.0817
_diffrn_reflns_av_unetI/netI 0.0719
_diffrn_reflns_Laue_measured_fraction_full 0.997
_diffrn_reflns_Laue_measured_fraction_max 0.995
_diffrn_reflns_limit_h_max 37
_diffrn_reflns_limit_h_min -37
_diffrn_reflns_limit_k_max 10
_diffrn_reflns_limit_k_min -10
_diffrn_reflns_limit_l_max 25
_diffrn_reflns_limit_l_min -25
_diffrn_reflns_number 10747
_diffrn_reflns_point_group_measured_fraction_full 0.997
_diffrn_reflns_point_group_measured_fraction_max 0.995
_diffrn_reflns_theta_full 25.242
_diffrn_reflns_theta_max 26.556
_diffrn_reflns_theta_min 2.499
_exptl_absorpt_coefficient_mu 0.166
_exptl_absorpt_correction_T_max 0.7454
_exptl_absorpt_correction_T_min 0.5804
_exptl_absorpt_correction_type multi-scan
_exptl_absorpt_process_details
;
CrysAlisPro, Agilent Technologies, Version 1.171.37.35.
Analytical numeric absorption correction using a multifaceted crystal
model based on expressions derived by R.C. Clark & J.S. Reid.
(Clark, R. C. & Reid, J. S. (1995). Acta Cryst. A51, 887-897)
;
_exptl_crystal_colour colourless
_exptl_crystal_density_diffrn 1.683
_exptl_crystal_description plate
_exptl_crystal_F_000 2160
_exptl_crystal_size_max 0.190
_exptl_crystal_size_mid 0.08
_exptl_crystal_size_min 0.030
_refine_diff_density_max 0.2889
_refine_diff_density_min -0.355
_refine_diff_density_rms 0.069
_refine_ls_abs_structure_details
;
 Flack x determined using 1462 quotients [(I+)-(I-)]/[(I+)+(I-)]
 (Parsons, Flack and Wagner, Acta Crystallogr. B69 (2013) 249-259).
;
_refine_ls_extinction_coef .
_refine_ls_extinction_expression Fc^*^=kFc[1+0.001xFc^2^\l^3^/sin(2\q)]^-1/4^
_refine_ls_extinction_method 'SHELXL-2014/7 (Sheldrick 2014)'
_refine_ls_goodness_of_fit_ref 1.058
_refine_ls_hydrogen_treatment constr
_refine_ls_matrix_type full
_refine_ls_number_parameters 316
_refine_ls_number_reflns 4240
_refine_ls_number_restraints 0
_refine_ls_restrained_S_all 1.058
_refine_ls_R_factor_all 0.1176
_refine_ls_R_factor_gt 0.0587
_refine_ls_shift/su_max 0.001
_refine_ls_shift/su_mean 0.000
_refine_ls_structure_factor_coef Fsqd
_refine_ls_weighting_details 'w=1/[\s^2^(Fo^2^)+(0.0731P)^2^+4.9193P] where P=(Fo^2^+2Fc^2^)/3'
_refine_ls_weighting_scheme calc
_refine_ls_wR_factor_gt 0.0587
_refine_ls_wR_factor_ref 0.1683
_reflns_Friedel_coverage 0.000
_reflns_Friedel_fraction_full .
_reflns_Friedel_fraction_max .
_reflns_number_gt 2391
_reflns_number_total 4240
_reflns_threshold_expression 'I > 2\s(I)'
_cod_data_source_file suppl_j_ncrs-2020-0443_suppl.cif
_cod_data_source_block exp_1115
_cod_original_cell_volume 4138.7(16)
_cod_database_code 8104881
_shelx_space_group_comment
;
The symmetry employed for this shelxl refinement is uniquely defined
by the following loop, which should always be used as a source of
symmetry information in preference to the above space-group names.
They are only intended as comments.
;
_shelx_estimated_absorpt_t_min 0.969
_shelx_estimated_absorpt_t_max 0.995

loop_
_space_group_symop_operation_xyz
'x, y, z'
'-x, y, -z+1/2'
'x+1/2, y+1/2, z'
'-x+1/2, y+1/2, -z+1/2'
'-x, -y, -z'
'x, -y, z-1/2'
'-x+1/2, -y+1/2, -z'
'x+1/2, -y+1/2, z-1/2'

loop_
_atom_site_label
_atom_site_type_symbol
_atom_site_fract_x
_atom_site_fract_y
_atom_site_fract_z
_atom_site_U_iso_or_equiv
_atom_site_adp_type
_atom_site_occupancy
_atom_site_site_symmetry_order
_atom_site_calc_flag
_atom_site_refinement_flags_posn
_atom_site_refinement_flags_adp
_atom_site_refinement_flags_occupancy
_atom_site_disorder_assembly
_atom_site_disorder_group
C1 C 0.71855(13) 0.3535(3) 0.8293(2) 0.0358(8) Uani 1 1 d . . . . .
H1A H 0.746882 0.423515 0.834015 0.043 Uiso 1 1 calc R . . . .
H1B H 0.707369 0.399982 0.861289 0.043 Uiso 1 1 calc R . . . .
C2 C 0.66656(13) 0.3332(3) 0.7391(2) 0.0321(8) Uani 1 1 d . . . . .
C3 C 0.63526(13) 0.4913(3) 0.7078(2) 0.0358(8) Uani 1 1 d . . . . .
H3A H 0.601963 0.482635 0.649183 0.043 Uiso 1 1 calc R . . . .
H3B H 0.621880 0.522216 0.739338 0.043 Uiso 1 1 calc R . . . .
C4 C 0.62441(14) 0.2145(4) 0.7296(2) 0.0361(8) Uani 1 1 d . . . . .
H4A H 0.588124 0.217529 0.673183 0.043 Uiso 1 1 calc R . . . .
H4B H 0.639931 0.106030 0.741406 0.043 Uiso 1 1 calc R . . . .
C5 C 0.68452(13) 0.2772(4) 0.6891(2) 0.0344(8) Uani 1 1 d . . . . .
H5A H 0.708292 0.358810 0.689445 0.041 Uiso 1 1 calc R . . . .
H5B H 0.707372 0.179691 0.713695 0.041 Uiso 1 1 calc R . . . .
C6 C 0.65204(14) 0.2026(4) 0.5581(2) 0.0351(8) Uani 1 1 d . . . . .
H6A H 0.675452 0.105640 0.580594 0.042 Uiso 1 1 calc R . . . .
H6B H 0.674995 0.287657 0.558827 0.042 Uiso 1 1 calc R . . . .
C7 C 0.59925(13) 0.1729(3) 0.4702(2) 0.0336(8) Uani 1 1 d . . . . .
C8 C 0.61710(14) 0.1192(4) 0.4190(2) 0.0384(8) Uani 1 1 d . . . . .
H8A H 0.636913 0.016330 0.438898 0.046 Uiso 1 1 calc R . . . .
H8B H 0.583585 0.108090 0.360632 0.046 Uiso 1 1 calc R . . . .
C9 C 0.56092(14) 0.0469(3) 0.4662(2) 0.0392(9) Uani 1 1 d . . . . .
H9A H 0.547721 0.081073 0.497551 0.047 Uiso 1 1 calc R . . . .
H9B H 0.527430 0.027259 0.408613 0.047 Uiso 1 1 calc R . . . .
C10 C 0.56507(13) 0.3269(4) 0.4367(2) 0.0368(8) Uani 1 1 d . . . . .
H10A H 0.553765 0.361376 0.470369 0.044 Uiso 1 1 calc R . . . .
H10B H 0.587527 0.411980 0.436210 0.044 Uiso 1 1 calc R . . . .
N1 N 0.78068(13) 0.1871(4) 0.9444(2) 0.0491(8) Uani 1 1 d . . . . .
N2 N 0.65123(12) 0.7602(3) 0.69566(18) 0.0402(7) Uani 1 1 d . . . . .
N3 N 0.57333(12) 0.1801(3) 0.7828(2) 0.0414(7) Uani 1 1 d . . . . .
N4 N 0.56583(14) -0.2252(3) 0.49890(19) 0.0453(8) Uani 1 1 d . . . . .
N5 N 0.67803(13) 0.2064(4) 0.3893(2) 0.0475(8) Uani 1 1 d . . . . .
N6 N 0.48145(12) 0.4179(3) 0.3094(2) 0.0414(7) Uani 1 1 d . . . . .
O1 O 0.79217(11) 0.3066(3) 0.98354(16) 0.0589(8) Uani 1 1 d . . . . .
O2 O 0.79822(12) 0.0553(3) 0.96848(18) 0.0701(9) Uani 1 1 d . . . . .
O3 O 0.74174(10) 0.1963(2) 0.85912(15) 0.0432(6) Uani 1 1 d . . . . .
O4 O 0.61607(9) 0.2632(2) 0.78896(14) 0.0382(6) Uani 1 1 d . . . . .
O5 O 0.56675(11) 0.2231(3) 0.83125(18) 0.0518(7) Uani 1 1 d . . . . .
O6 O 0.54948(10) 0.0753(3) 0.73238(17) 0.0497(7) Uani 1 1 d . . . . .
O7 O 0.67466(9) 0.6085(2) 0.71824(14) 0.0389(6) Uani 1 1 d . . . . .
O8 O 0.68293(10) 0.8575(3) 0.70196(17) 0.0520(7) Uani 1 1 d . . . . .
O9 O 0.60366(10) 0.7781(3) 0.67285(17) 0.0484(7) Uani 1 1 d . . . . .
O10 O 0.63592(8) 0.2468(2) 0.60715(13) 0.0355(5) Uani 1 1 d . . . . .
O11 O 0.65470(10) 0.2402(2) 0.42830(15) 0.0423(6) Uani 1 1 d . . . . .
O12 O 0.66665(12) 0.0814(3) 0.35489(19) 0.0663(9) Uani 1 1 d . . . . .
O13 O 0.70832(13) 0.3082(3) 0.3958(2) 0.0660(9) Uani 1 1 d . . . . .
O14 O 0.49297(10) 0.5422(3) 0.34460(16) 0.0518(7) Uani 1 1 d . . . . .
O15 O 0.51560(9) 0.2889(2) 0.35382(14) 0.0401(6) Uani 1 1 d . . . . .
O16 O 0.44332(10) 0.3871(3) 0.23875(16) 0.0484(7) Uani 1 1 d . . . . .
O17 O 0.59547(10) -0.0943(2) 0.50216(15) 0.0422(6) Uani 1 1 d . . . . .
O18 O 0.59524(12) -0.3414(3) 0.52829(17) 0.0568(8) Uani 1 1 d . . . . .
O19 O 0.51673(12) -0.2088(3) 0.46983(18) 0.0574(8) Uani 1 1 d . . . . .

loop_
_atom_site_aniso_label
_atom_site_aniso_U_11
_atom_site_aniso_U_22
_atom_site_aniso_U_33
_atom_site_aniso_U_23
_atom_site_aniso_U_13
_atom_site_aniso_U_12
O10 0.0274(11) 0.0375(12) 0.0303(13) -0.0017(10) 0.0121(10) -0.0002(9)
O11 0.0546(15) 0.0299(12) 0.0499(16) -0.0018(11) 0.0361(14) -0.0016(11)
O3 0.0427(13) 0.0289(11) 0.0357(14) 0.0015(10) 0.0131(11) 0.0050(10)
O7 0.0346(12) 0.0252(11) 0.0474(15) 0.0049(10) 0.0206(11) 0.0033(9)
O4 0.0383(12) 0.0328(11) 0.0410(14) -0.0017(10) 0.0231(11) -0.0048(10)
O15 0.0374(12) 0.0283(11) 0.0345(13) 0.0021(10) 0.0122(11) 0.0081(9)
O17 0.0429(13) 0.0260(11) 0.0480(15) 0.0057(10) 0.0232(12) 0.0031(10)
O9 0.0397(14) 0.0330(13) 0.0633(18) 0.0047(12) 0.0272(13) 0.0095(11)
O16 0.0393(13) 0.0586(15) 0.0338(15) 0.0026(12) 0.0158(12) 0.0124(12)
O6 0.0415(14) 0.0415(13) 0.0550(17) -0.0074(13) 0.0243(13) -0.0117(11)
O5 0.0528(16) 0.0532(16) 0.0565(18) 0.0034(14) 0.0373(15) 0.0025(12)
O14 0.0432(14) 0.0325(13) 0.0561(17) 0.0019(12) 0.0188(13) 0.0088(11)
O8 0.0436(14) 0.0313(12) 0.0656(19) 0.0057(12) 0.0260(14) -0.0049(11)
O18 0.0716(18) 0.0278(13) 0.0552(18) 0.0061(12) 0.0312(15) 0.0066(12)
O1 0.0560(16) 0.0466(15) 0.0408(16) -0.0083(13) 0.0132(14) -0.0079(13)
O19 0.0476(16) 0.0445(15) 0.0641(19) -0.0006(13) 0.0265(15) -0.0079(12)
O2 0.0657(18) 0.0403(15) 0.0554(19) 0.0158(13) 0.0128(16) 0.0133(13)
N3 0.0358(16) 0.0383(16) 0.0440(19) 0.0084(15) 0.0215(15) 0.0028(13)
O12 0.0714(19) 0.0607(18) 0.077(2) -0.0262(16) 0.0512(18) -0.0104(15)
N2 0.0399(17) 0.0253(13) 0.0407(18) 0.0016(12) 0.0175(14) 0.0046(13)
N6 0.0359(15) 0.0383(16) 0.0416(19) 0.0059(14) 0.0197(15) 0.0095(13)
N5 0.0515(19) 0.0433(18) 0.048(2) 0.0069(15) 0.0307(17) 0.0078(15)
N4 0.055(2) 0.0292(15) 0.0405(18) -0.0007(13) 0.0241(16) -0.0031(14)
O13 0.084(2) 0.0498(16) 0.090(2) 0.0059(15) 0.066(2) -0.0036(15)
N1 0.0401(16) 0.0409(17) 0.0409(19) 0.0047(15) 0.0123(15) -0.0011(14)
C2 0.0287(16) 0.0273(15) 0.0311(18) 0.0007(13) 0.0138(14) 0.0021(13)
C6 0.0324(16) 0.0330(16) 0.0351(19) 0.0013(14) 0.0183(15) 0.0034(14)
C5 0.0279(16) 0.0324(16) 0.0327(19) 0.0000(14) 0.0136(15) 0.0007(13)
C7 0.0323(16) 0.0262(15) 0.0324(19) -0.0006(13) 0.0151(15) 0.0012(13)
C10 0.0327(17) 0.0297(16) 0.034(2) -0.0016(14) 0.0140(16) 0.0040(13)
C8 0.0392(18) 0.0262(15) 0.038(2) -0.0021(14) 0.0178(16) -0.0002(14)
C3 0.0296(16) 0.0275(16) 0.042(2) 0.0017(14) 0.0179(16) 0.0017(13)
C4 0.0341(17) 0.0305(16) 0.036(2) -0.0008(14) 0.0182(16) -0.0015(14)
C1 0.0356(17) 0.0221(15) 0.0343(19) 0.0013(13) 0.0138(15) 0.0025(13)
C9 0.0357(18) 0.0285(16) 0.037(2) 0.0027(14) 0.0145(16) 0.0054(14)

loop_
_atom_type_symbol
_atom_type_description
_atom_type_scat_dispersion_real
_atom_type_scat_dispersion_imag
_atom_type_scat_source
C C 0.0033 0.0016 'International Tables Vol C Tables 4.2.6.8 and 6.1.1.4'
H H 0.0000 0.0000 'International Tables Vol C Tables 4.2.6.8 and 6.1.1.4'
N N 0.0061 0.0033 'International Tables Vol C Tables 4.2.6.8 and 6.1.1.4'
O O 0.0106 0.0060 'International Tables Vol C Tables 4.2.6.8 and 6.1.1.4'

loop_
_geom_angle_atom_site_label_1
_geom_angle_atom_site_label_2
_geom_angle_atom_site_label_3
_geom_angle
_geom_angle_site_symmetry_1
_geom_angle_site_symmetry_3
C6 O10 C5 110.7(2) . .
N5 O11 C8 114.1(2) . .
N1 O3 C1 113.3(2) . .
N2 O7 C3 112.5(2) . .
N3 O4 C4 113.9(2) . .
N6 O15 C10 114.0(2) . .
N4 O17 C9 113.5(2) . .
O6 N3 O4 117.9(3) . .
O5 N3 O4 112.8(3) . .
O5 N3 O6 129.3(3) . .
O9 N2 O7 118.4(3) . .
O8 N2 O7 113.1(3) . .
O8 N2 O9 128.4(3) . .
O16 N6 O15 113.2(3) . .
O14 N6 O15 117.9(3) . .
O14 N6 O16 128.9(3) . .
O12 N5 O11 117.9(3) . .
O13 N5 O11 113.9(3) . .
O13 N5 O12 128.2(4) . .
O18 N4 O17 112.2(3) . .
O18 N4 O19 129.2(3) . .
O19 N4 O17 118.5(3) . .
O1 N1 O3 118.2(3) . .
O2 N1 O3 112.7(3) . .
O2 N1 O1 129.1(3) . .
C5 C2 C3 111.7(3) . .
C5 C2 C4 108.8(3) . .
C5 C2 C1 110.3(3) . .
C3 C2 C1 108.3(2) . .
C4 C2 C3 106.2(3) . .
C4 C2 C1 111.5(3) . .
O10 C6 H6A 109.7 . .
O10 C6 H6B 109.7 . .
O10 C6 C7 109.7(3) . .
H6A C6 H6B 108.2 . .
C7 C6 H6A 109.7 . .
C7 C6 H6B 109.7 . .
O10 C5 C2 109.9(2) . .
O10 C5 H5A 109.7 . .
O10 C5 H5B 109.7 . .
C2 C5 H5A 109.7 . .
C2 C5 H5B 109.7 . .
H5A C5 H5B 108.2 . .
C6 C7 C10 108.1(2) . .
C6 C7 C9 111.7(3) . .
C8 C7 C6 109.2(3) . .
C8 C7 C10 111.2(3) . .
C8 C7 C9 109.2(3) . .
C9 C7 C10 107.4(3) . .
O15 C10 C7 104.8(2) . .
O15 C10 H10A 110.8 . .
O15 C10 H10B 110.8 . .
C7 C10 H10A 110.8 . .
C7 C10 H10B 110.8 . .
H10A C10 H10B 108.9 . .
O11 C8 C7 106.0(2) . .
O11 C8 H8A 110.5 . .
O11 C8 H8B 110.5 . .
C7 C8 H8A 110.5 . .
C7 C8 H8B 110.5 . .
H8A C8 H8B 108.7 . .
O7 C3 C2 107.8(2) . .
O7 C3 H3A 110.2 . .
O7 C3 H3B 110.2 . .
C2 C3 H3A 110.2 . .
C2 C3 H3B 110.2 . .
H3A C3 H3B 108.5 . .
O4 C4 C2 105.3(2) . .
O4 C4 H4A 110.7 . .
O4 C4 H4B 110.7 . .
C2 C4 H4A 110.7 . .
C2 C4 H4B 110.7 . .
H4A C4 H4B 108.8 . .
O3 C1 C2 105.9(2) . .
O3 C1 H1A 110.5 . .
O3 C1 H1B 110.5 . .
C2 C1 H1A 110.5 . .
C2 C1 H1B 110.5 . .
H1A C1 H1B 108.7 . .
O17 C9 C7 105.8(3) . .
O17 C9 H9A 110.6 . .
O17 C9 H9B 110.6 . .
C7 C9 H9A 110.6 . .
C7 C9 H9B 110.6 . .
H9A C9 H9B 108.7 . .

loop_
_geom_bond_atom_site_label_1
_geom_bond_atom_site_label_2
_geom_bond_distance
_geom_bond_site_symmetry_2
O10 C6 1.419(4) .
O10 C5 1.421(4) .
O11 N5 1.386(4) .
O11 C8 1.445(4) .
O3 N1 1.395(4) .
O3 C1 1.452(3) .
O7 N2 1.399(3) .
O7 C3 1.453(4) .
O4 N3 1.397(4) .
O4 C4 1.458(4) .
O15 N6 1.388(3) .
O15 C10 1.451(4) .
O17 N4 1.396(4) .
O17 C9 1.451(4) .
O9 N2 1.203(3) .
O16 N6 1.205(4) .
O6 N3 1.211(4) .
O5 N3 1.194(4) .
O14 N6 1.203(4) .
O8 N2 1.203(4) .
O18 N4 1.206(4) .
O1 N1 1.206(4) .
O19 N4 1.206(4) .
O2 N1 1.204(4) .
O12 N5 1.202(4) .
N5 O13 1.198(4) .
C2 C5 1.507(5) .
C2 C3 1.531(4) .
C2 C4 1.530(4) .
C2 C1 1.536(4) .
C6 H6A 0.9900 .
C6 H6B 0.9900 .
C6 C7 1.525(4) .
C5 H5A 0.9900 .
C5 H5B 0.9900 .
C7 C10 1.534(4) .
C7 C8 1.523(5) .
C7 C9 1.532(5) .
C10 H10A 0.9900 .
C10 H10B 0.9900 .
C8 H8A 0.9900 .
C8 H8B 0.9900 .
C3 H3A 0.9900 .
C3 H3B 0.9900 .
C4 H4A 0.9900 .
C4 H4B 0.9900 .
C1 H1A 0.9900 .
C1 H1B 0.9900 .
C9 H9A 0.9900 .
C9 H9B 0.9900 .
